data_7154863
loop_
_publ_author_name
'Ge, Qingmei'
'Li, Bin'
'Wang, Baiquan'

_publ_section_title
;
 Synthesis of substituted benzo[ij]imidazo[2,1,5-de]quinolizine by
 rhodium(iii)-catalyzed multiple C-H activation and annulations.
;
_journal_issue 5
_journal_name_full 'Organic &amp; biomolecular chemistry'
_journal_page_first 1814
_journal_page_last 1821
_journal_paper_doi 10.1039/c5ob02515j
_journal_volume 14
_journal_year 2016
_chemical_formula_sum 'C38 H26 N2'
_chemical_formula_weight 510.61
_chemical_name_systematic
; 
 ? 
;
_space_group_IT_number 14
_symmetry_cell_setting monoclinic
_symmetry_space_group_name_Hall '-P 2ybc'
_symmetry_space_group_name_H-M 'P 1 21/c 1'
_atom_sites_solution_hydrogens geom
_atom_sites_solution_primary direct
_atom_sites_solution_secondary difmap
_audit_creation_method SHELXL-97
_audit_update_record
;
2015-10-28 deposited with the CCDC.
2016-01-04 downloaded from the CCDC.
;
_cell_angle_alpha 90.00
_cell_angle_beta 100.10(3)
_cell_angle_gamma 90.00
_cell_formula_units_Z 4
_cell_length_a 6.8920(14)
_cell_length_b 16.172(3)
_cell_length_c 25.048(6)
_cell_measurement_reflns_used 5164
_cell_measurement_temperature 113(2)
_cell_measurement_theta_max 27.9183
_cell_measurement_theta_min 1.5058
_cell_volume 2748.5(10)
_computing_cell_refinement crystalclear
_computing_data_collection crystalclear
_computing_data_reduction crystalclear
_computing_molecular_graphics 'Bruker SHELXTL'
_computing_publication_material 'Bruker SHELXTL'
_computing_structure_refinement 'SHELXL-97 (Sheldrick, 1997)'
_computing_structure_solution 'SHELXS-97 (Sheldrick, 1990)'
_diffrn_ambient_temperature 113(2)
_diffrn_measured_fraction_theta_full 0.995
_diffrn_measured_fraction_theta_max 0.995
_diffrn_measurement_device_type 'rigaku saturn'
_diffrn_measurement_method '\w scans'
_diffrn_radiation_monochromator multilayer
_diffrn_radiation_source 'rotating anode'
_diffrn_radiation_type MoK\a
_diffrn_radiation_wavelength 0.71073
_diffrn_reflns_av_R_equivalents 0.0774
_diffrn_reflns_av_sigmaI/netI 0.0669
_diffrn_reflns_limit_h_max 8
_diffrn_reflns_limit_h_min -9
_diffrn_reflns_limit_k_max 21
_diffrn_reflns_limit_k_min -21
_diffrn_reflns_limit_l_max 32
_diffrn_reflns_limit_l_min -32
_diffrn_reflns_number 26416
_diffrn_reflns_theta_full 27.92
_diffrn_reflns_theta_max 27.92
_diffrn_reflns_theta_min 1.51
_diffrn_standards_decay_% 0
_diffrn_standards_interval_count 0
_diffrn_standards_interval_time 0
_diffrn_standards_number 0
_exptl_absorpt_coefficient_mu 0.072
_exptl_absorpt_correction_T_max 0.9915
_exptl_absorpt_correction_T_min 0.9858
_exptl_absorpt_correction_type multi-scan
_exptl_absorpt_process_details crystalclear
_exptl_crystal_colour yellow-green
_exptl_crystal_density_diffrn 1.234
_exptl_crystal_density_method 'not measured'
_exptl_crystal_description prism
_exptl_crystal_F_000 1072
_exptl_crystal_size_max 0.20
_exptl_crystal_size_mid 0.18
_exptl_crystal_size_min 0.12
_refine_diff_density_max 0.231
_refine_diff_density_min -0.245
_refine_diff_density_rms 0.063
_refine_ls_extinction_coef 0.0166(17)
_refine_ls_extinction_expression Fc^*^=kFc[1+0.001xFc^2^\l^3^/sin(2\q)]^-1/4^
_refine_ls_extinction_method SHELXL
_refine_ls_goodness_of_fit_ref 1.064
_refine_ls_hydrogen_treatment constr
_refine_ls_matrix_type full
_refine_ls_number_parameters 363
_refine_ls_number_reflns 6543
_refine_ls_number_restraints 0
_refine_ls_restrained_S_all 1.064
_refine_ls_R_factor_all 0.0989
_refine_ls_R_factor_gt 0.0668
_refine_ls_shift/su_max 0.000
_refine_ls_shift/su_mean 0.000
_refine_ls_structure_factor_coef Fsqd
_refine_ls_weighting_details 'calc w=1/[\s^2^(Fo^2^)+(0.0800P)^2^+0.0000P] where P=(Fo^2^+2Fc^2^)/3'
_refine_ls_weighting_scheme calc
_refine_ls_wR_factor_gt 0.1513
_refine_ls_wR_factor_ref 0.1690
_reflns_number_gt 4609
_reflns_number_total 6543
_reflns_threshold_expression >2sigma(I)
_cod_data_source_file c5ob02515j2.cif
_cod_data_source_block shelxl
_cod_depositor_comments
;
The following automatic conversions were performed:

'_symmetry_cell_setting' value 'Monoclinic' changed to 'monoclinic'
according to
/usr/data/users/saulius/crontab/automatic-downloads/rss-feeds/RSC/lib/dictionaries/cif_core.dic
dictionary named 'cif_core.dic' version 2.4.2 from 2011-04-26.

Automatic conversion script
Id: cif_fix_values 4268 2015-11-12 08:31:59Z antanas 

 Adding full bibliography for 7154863.cif.
;
_cod_original_sg_symbol_H-M P2(1)/c
_cod_database_code 7154863

loop_
_symmetry_equiv_pos_as_xyz
'x, y, z'
'-x, y+1/2, -z+1/2'
'-x, -y, -z'
'x, -y-1/2, z-1/2'

loop_
_atom_site_label
_atom_site_type_symbol
_atom_site_fract_x
_atom_site_fract_y
_atom_site_fract_z
_atom_site_U_iso_or_equiv
_atom_site_adp_type
_atom_site_occupancy
_atom_site_symmetry_multiplicity
_atom_site_calc_flag
_atom_site_refinement_flags
_atom_site_disorder_assembly
_atom_site_disorder_group
N1 N 0.6985(2) 0.89638(9) 0.78049(6) 0.0215(3) Uani 1 1 d . A .
C12 C 0.5037(3) 0.79242(11) 0.79064(7) 0.0303(4) Uani 0.50 1 d P A 1
H12 H 0.3982 0.7538 0.7848 0.036 Uiso 0.50 1 calc PR A 1
N2 N 0.6527(2) 0.79365(10) 0.83517(7) 0.0245(4) Uani 0.50 1 d P A 1
N2' N 0.5037(3) 0.79242(11) 0.79064(7) 0.0303(4) Uani 0.50 1 d P A -2
C12' C 0.6527(2) 0.79365(10) 0.83517(7) 0.0245(4) Uani 0.50 1 d P A -2
H12' H 0.6686 0.7562 0.8648 0.029 Uiso 0.50 1 calc PR A -2
C1 C 0.7727(3) 0.85804(11) 0.82892(7) 0.0223(4) Uani 1 1 d . . .
C2 C 0.9526(3) 0.88948(11) 0.85993(7) 0.0228(4) Uani 1 1 d . A .
C3 C 1.0382(3) 0.95805(11) 0.84151(7) 0.0233(4) Uani 1 1 d . . .
C4 C 0.9473(3) 0.99968(11) 0.79131(7) 0.0225(4) Uani 1 1 d . A .
C5 C 1.0157(3) 1.07369(12) 0.77199(8) 0.0259(4) Uani 1 1 d . . .
H5 H 1.1328 1.0982 0.7911 0.031 Uiso 1 1 calc R A .
C6 C 0.9159(3) 1.11199(12) 0.72535(8) 0.0279(4) Uani 1 1 d . A .
C7 C 0.7470(3) 1.07571(12) 0.69589(8) 0.0282(4) Uani 1 1 d . . .
H7 H 0.6832 1.1012 0.6633 0.034 Uiso 1 1 calc R A .
C8 C 0.6688(3) 1.00218(11) 0.71336(7) 0.0235(4) Uani 1 1 d . A .
C9 C 0.4909(3) 0.96028(11) 0.68555(7) 0.0246(4) Uani 1 1 d . . .
C10 C 0.4248(3) 0.88869(11) 0.70602(7) 0.0235(4) Uani 1 1 d . A .
C11 C 0.5307(3) 0.85544(11) 0.75610(7) 0.0230(4) Uani 1 1 d . . .
C13 C 0.7734(3) 0.96711(11) 0.76139(7) 0.0217(4) Uani 1 1 d . . .
C14 C 1.0359(3) 0.84350(11) 0.91041(7) 0.0259(4) Uani 1 1 d . . .
C15 C 1.2238(3) 0.80888(13) 0.91739(8) 0.0323(5) Uani 1 1 d . A .
H15 H 1.3039 0.8170 0.8906 0.039 Uiso 1 1 calc R . .
C16 C 1.2948(4) 0.76244(14) 0.96353(9) 0.0430(6) Uani 1 1 d . . .
H16 H 1.4226 0.7386 0.9681 0.052 Uiso 1 1 calc R A .
C17 C 1.1777(4) 0.75111(14) 1.00301(9) 0.0451(6) Uani 1 1 d . A .
H17 H 1.2256 0.7192 1.0344 0.054 Uiso 1 1 calc R . .
C18 C 0.9928(4) 0.78600(14) 0.99660(9) 0.0412(6) Uani 1 1 d . . .
H18 H 0.9144 0.7792 1.0239 0.049 Uiso 1 1 calc R A .
C19 C 0.9209(3) 0.83118(13) 0.95018(8) 0.0324(5) Uani 1 1 d . A .
H19 H 0.7919 0.8539 0.9455 0.039 Uiso 1 1 calc R . .
C20 C 1.2210(3) 0.99593(11) 0.87295(7) 0.0234(4) Uani 1 1 d . A .
C21 C 1.2237(3) 1.03026(12) 0.92394(8) 0.0289(4) Uani 1 1 d . . .
H21 H 1.1084 1.0283 0.9399 0.035 Uiso 1 1 calc R A .
C22 C 1.3922(3) 1.06727(14) 0.95176(8) 0.0349(5) Uani 1 1 d . A .
H22 H 1.3921 1.0905 0.9866 0.042 Uiso 1 1 calc R . .
C23 C 1.5617(3) 1.07062(13) 0.92891(9) 0.0361(5) Uani 1 1 d . . .
H23 H 1.6776 1.0961 0.9480 0.043 Uiso 1 1 calc R A .
C24 C 1.5607(3) 1.03677(13) 0.87832(9) 0.0367(5) Uani 1 1 d . A .
H24 H 1.6765 1.0386 0.8626 0.044 Uiso 1 1 calc R . .
C25 C 1.3914(3) 1.00020(13) 0.85041(8) 0.0318(5) Uani 1 1 d . . .
H25 H 1.3916 0.9777 0.8154 0.038 Uiso 1 1 calc R A .
C26 C 0.9887(3) 1.19417(13) 0.70844(9) 0.0361(5) Uani 1 1 d . . .
H26A H 0.9183 1.2389 0.7233 0.054 Uiso 1 1 calc R A .
H26B H 0.9649 1.1978 0.6688 0.054 Uiso 1 1 calc R . .
H26C H 1.1303 1.1992 0.7223 0.054 Uiso 1 1 calc R . .
C27 C 0.3891(3) 0.99603(12) 0.63308(8) 0.0269(4) Uani 1 1 d . A .
C28 C 0.2990(4) 1.07297(14) 0.63127(9) 0.0422(6) Uani 1 1 d . . .
H28 H 0.3013 1.1031 0.6640 0.051 Uiso 1 1 calc R A .
C29 C 0.2058(4) 1.10660(15) 0.58270(9) 0.0489(6) Uani 1 1 d . A .
H29 H 0.1434 1.1590 0.5824 0.059 Uiso 1 1 calc R . .
C30 C 0.2032(4) 1.06425(15) 0.53467(9) 0.0437(6) Uani 1 1 d . . .
H30 H 0.1403 1.0876 0.5013 0.052 Uiso 1 1 calc R A .
C31 C 0.2929(3) 0.98751(15) 0.53549(8) 0.0390(5) Uani 1 1 d . A .
H31 H 0.2911 0.9580 0.5026 0.047 Uiso 1 1 calc R . .
C32 C 0.3852(3) 0.95365(13) 0.58415(8) 0.0318(5) Uani 1 1 d . . .
H32 H 0.4467 0.9010 0.5843 0.038 Uiso 1 1 calc R A .
C33 C 0.2442(3) 0.84350(12) 0.68037(7) 0.0247(4) Uani 1 1 d . . .
C34 C 0.2536(3) 0.75988(12) 0.66638(7) 0.0278(4) Uani 1 1 d . A .
H34 H 0.3766 0.7318 0.6730 0.033 Uiso 1 1 calc R . .
C35 C 0.0856(3) 0.71797(13) 0.64299(8) 0.0305(5) Uani 1 1 d . . .
H35 H 0.0943 0.6617 0.6328 0.037 Uiso 1 1 calc R A .
C36 C -0.0951(3) 0.75726(14) 0.63437(8) 0.0346(5) Uani 1 1 d . A .
H36 H -0.2108 0.7279 0.6189 0.042 Uiso 1 1 calc R . .
C37 C -0.1063(3) 0.83951(14) 0.64837(9) 0.0369(5) Uani 1 1 d . . .
H37 H -0.2303 0.8667 0.6423 0.044 Uiso 1 1 calc R A .
C38 C 0.0621(3) 0.88295(13) 0.67118(8) 0.0321(5) Uani 1 1 d . A .
H38 H 0.0527 0.9396 0.6805 0.038 Uiso 1 1 calc R . .

loop_
_atom_site_aniso_label
_atom_site_aniso_U_11
_atom_site_aniso_U_22
_atom_site_aniso_U_33
_atom_site_aniso_U_23
_atom_site_aniso_U_13
_atom_site_aniso_U_12
N1 0.0209(8) 0.0200(8) 0.0233(8) -0.0002(6) 0.0032(6) -0.0005(6)
C12 0.0310(10) 0.0278(10) 0.0327(10) -0.0002(8) 0.0068(8) -0.0023(8)
N2 0.0261(9) 0.0213(9) 0.0262(9) -0.0002(7) 0.0053(7) -0.0017(7)
N2' 0.0310(10) 0.0278(10) 0.0327(10) -0.0002(8) 0.0068(8) -0.0023(8)
C12' 0.0261(9) 0.0213(9) 0.0262(9) -0.0002(7) 0.0053(7) -0.0017(7)
C1 0.0231(9) 0.0225(10) 0.0216(9) -0.0006(7) 0.0044(7) 0.0023(7)
C2 0.0214(9) 0.0229(10) 0.0241(9) -0.0021(7) 0.0040(7) 0.0038(7)
C3 0.0226(9) 0.0233(10) 0.0247(9) -0.0037(7) 0.0061(7) 0.0009(8)
C4 0.0225(9) 0.0212(9) 0.0244(9) -0.0024(7) 0.0056(7) 0.0007(7)
C5 0.0226(10) 0.0252(10) 0.0301(10) -0.0030(8) 0.0051(8) -0.0022(8)
C6 0.0298(10) 0.0245(10) 0.0307(10) 0.0005(8) 0.0092(8) -0.0011(8)
C7 0.0313(11) 0.0267(10) 0.0268(10) 0.0014(8) 0.0054(8) 0.0022(9)
C8 0.0242(10) 0.0218(10) 0.0249(9) 0.0005(7) 0.0053(8) 0.0020(8)
C9 0.0236(10) 0.0251(10) 0.0247(9) -0.0004(7) 0.0031(8) 0.0046(8)
C10 0.0204(9) 0.0248(10) 0.0251(9) -0.0035(7) 0.0032(7) 0.0032(8)
C11 0.0177(9) 0.0235(10) 0.0272(9) -0.0023(7) 0.0025(7) -0.0002(7)
C13 0.0215(9) 0.0217(9) 0.0226(9) -0.0010(7) 0.0061(7) 0.0013(7)
C14 0.0292(10) 0.0220(9) 0.0243(9) -0.0027(7) -0.0017(8) -0.0019(8)
C15 0.0318(11) 0.0282(11) 0.0335(11) -0.0045(8) -0.0035(9) 0.0015(9)
C16 0.0464(14) 0.0321(13) 0.0425(13) -0.0035(10) -0.0138(11) 0.0061(10)
C17 0.0686(17) 0.0288(12) 0.0298(11) 0.0034(9) -0.0143(11) -0.0054(12)
C18 0.0596(16) 0.0352(13) 0.0266(11) -0.0005(9) 0.0016(10) -0.0121(11)
C19 0.0390(12) 0.0315(11) 0.0259(10) -0.0028(8) 0.0032(9) -0.0051(9)
C20 0.0217(9) 0.0204(9) 0.0270(9) -0.0013(7) 0.0011(7) 0.0012(7)
C21 0.0281(10) 0.0307(11) 0.0273(10) 0.0003(8) 0.0035(8) 0.0009(8)
C22 0.0351(12) 0.0369(12) 0.0306(11) -0.0091(9) -0.0005(9) -0.0021(9)
C23 0.0285(11) 0.0322(12) 0.0443(12) -0.0093(9) -0.0032(9) -0.0036(9)
C24 0.0221(10) 0.0380(13) 0.0513(13) -0.0118(10) 0.0094(9) -0.0037(9)
C25 0.0260(11) 0.0329(12) 0.0370(11) -0.0123(9) 0.0069(9) -0.0025(9)
C26 0.0416(13) 0.0290(11) 0.0383(12) 0.0053(9) 0.0088(10) -0.0048(10)
C27 0.0245(10) 0.0273(10) 0.0278(10) 0.0000(8) 0.0015(8) -0.0017(8)
C28 0.0547(15) 0.0356(13) 0.0334(12) -0.0026(9) 0.0001(10) 0.0130(11)
C29 0.0643(17) 0.0365(13) 0.0402(13) 0.0048(10) -0.0064(12) 0.0151(12)
C30 0.0477(14) 0.0457(14) 0.0324(12) 0.0091(10) -0.0077(10) 0.0027(11)
C31 0.0387(12) 0.0473(14) 0.0282(11) -0.0023(10) -0.0022(9) -0.0003(11)
C32 0.0301(11) 0.0323(11) 0.0315(11) -0.0019(8) 0.0013(9) 0.0043(9)
C33 0.0223(10) 0.0290(10) 0.0222(9) -0.0004(7) 0.0021(7) -0.0007(8)
C34 0.0277(10) 0.0275(11) 0.0272(10) 0.0013(8) 0.0022(8) 0.0012(8)
C35 0.0329(11) 0.0299(11) 0.0276(10) -0.0044(8) 0.0024(8) -0.0042(9)
C36 0.0282(11) 0.0438(13) 0.0311(11) -0.0086(9) 0.0032(9) -0.0068(9)
C37 0.0227(10) 0.0461(13) 0.0406(12) -0.0099(10) 0.0023(9) 0.0036(9)
C38 0.0270(11) 0.0341(12) 0.0342(11) -0.0090(9) 0.0028(9) 0.0045(9)

loop_
_atom_type_symbol
_atom_type_description
_atom_type_scat_dispersion_real
_atom_type_scat_dispersion_imag
_atom_type_scat_source
C C 0.0033 0.0016 'International Tables Vol C Tables 4.2.6.8 and 6.1.1.4'
H H 0.0000 0.0000 'International Tables Vol C Tables 4.2.6.8 and 6.1.1.4'
N N 0.0061 0.0033 'International Tables Vol C Tables 4.2.6.8 and 6.1.1.4'

loop_
_geom_angle_atom_site_label_1
_geom_angle_atom_site_label_2
_geom_angle_atom_site_label_3
_geom_angle
C13 N1 C1 125.22(16)
C13 N1 C11 125.60(15)
C1 N1 C11 109.07(15)
C11 C12 N2 109.61(16)
C11 C12 H12 125.2
N2 C12 H12 125.2
C1 N2 C12 107.52(15)
N2 C1 N1 107.91(16)
N2 C1 C2 134.10(17)
N1 C1 C2 117.95(16)
C3 C2 C1 119.04(16)
C3 C2 C14 124.25(17)
C1 C2 C14 116.71(16)
C2 C3 C4 120.95(17)
C2 C3 C20 121.73(17)
C4 C3 C20 117.24(16)
C13 C4 C5 116.37(17)
C13 C4 C3 118.91(16)
C5 C4 C3 124.62(17)
C6 C5 C4 121.49(18)
C6 C5 H5 119.3
C4 C5 H5 119.3
C5 C6 C7 120.03(18)
C5 C6 C26 119.22(18)
C7 C6 C26 120.71(18)
C6 C7 C8 121.40(18)
C6 C7 H7 119.3
C8 C7 H7 119.3
C7 C8 C13 116.10(17)
C7 C8 C9 125.24(17)
C13 C8 C9 118.66(16)
C10 C9 C8 121.06(17)
C10 C9 C27 121.24(17)
C8 C9 C27 117.65(16)
C9 C10 C11 119.24(17)
C9 C10 C33 123.96(17)
C11 C10 C33 116.77(16)
C12 C11 N1 105.89(16)
C12 C11 C10 136.31(18)
N1 C11 C10 117.66(16)
N1 C13 C4 117.70(16)
N1 C13 C8 117.74(16)
C4 C13 C8 124.55(17)
C19 C14 C15 119.07(18)
C19 C14 C2 119.67(17)
C15 C14 C2 121.18(17)
C16 C15 C14 120.3(2)
C16 C15 H15 119.9
C14 C15 H15 119.9
C15 C16 C17 119.8(2)
C15 C16 H16 120.1
C17 C16 H16 120.1
C18 C17 C16 120.2(2)
C18 C17 H17 119.9
C16 C17 H17 119.9
C17 C18 C19 120.0(2)
C17 C18 H18 120.0
C19 C18 H18 120.0
C18 C19 C14 120.7(2)
C18 C19 H19 119.7
C14 C19 H19 119.7
C21 C20 C25 118.47(18)
C21 C20 C3 121.49(16)
C25 C20 C3 119.99(17)
C22 C21 C20 120.75(18)
C22 C21 H21 119.6
C20 C21 H21 119.6
C21 C22 C23 120.16(19)
C21 C22 H22 119.9
C23 C22 H22 119.9
C24 C23 C22 119.6(2)
C24 C23 H23 120.2
C22 C23 H23 120.2
C23 C24 C25 120.11(19)
C23 C24 H24 119.9
C25 C24 H24 119.9
C24 C25 C20 120.89(18)
C24 C25 H25 119.6
C20 C25 H25 119.6
C6 C26 H26A 109.5
C6 C26 H26B 109.5
H26A C26 H26B 109.5
C6 C26 H26C 109.5
H26A C26 H26C 109.5
H26B C26 H26C 109.5
C28 C27 C32 118.07(18)
C28 C27 C9 120.94(17)
C32 C27 C9 120.98(17)
C29 C28 C27 121.1(2)
C29 C28 H28 119.4
C27 C28 H28 119.4
C30 C29 C28 120.2(2)
C30 C29 H29 119.9
C28 C29 H29 119.9
C29 C30 C31 119.6(2)
C29 C30 H30 120.2
C31 C30 H30 120.2
C30 C31 C32 120.1(2)
C30 C31 H31 119.9
C32 C31 H31 119.9
C31 C32 C27 120.8(2)
C31 C32 H32 119.6
C27 C32 H32 119.6
C38 C33 C34 118.77(18)
C38 C33 C10 120.55(18)
C34 C33 C10 120.66(17)
C35 C34 C33 120.52(18)
C35 C34 H34 119.7
C33 C34 H34 119.7
C34 C35 C36 120.4(2)
C34 C35 H35 119.8
C36 C35 H35 119.8
C35 C36 C37 119.50(19)
C35 C36 H36 120.2
C37 C36 H36 120.2
C36 C37 C38 120.73(19)
C36 C37 H37 119.6
C38 C37 H37 119.6
C33 C38 C37 120.0(2)
C33 C38 H38 120.0
C37 C38 H38 120.0

loop_
_geom_bond_atom_site_label_1
_geom_bond_atom_site_label_2
_geom_bond_distance
N1 C13 1.375(2)
N1 C1 1.378(2)
N1 C11 1.379(2)
C12 C11 1.371(3)
C12 N2 1.378(2)
C12 H12 0.9500
N2 C1 1.356(2)
C1 C2 1.436(3)
C2 C3 1.374(3)
C2 C14 1.492(3)
C3 C4 1.467(3)
C3 C20 1.494(3)
C4 C13 1.400(2)
C4 C5 1.403(3)
C5 C6 1.393(3)
C5 H5 0.9500
C6 C7 1.394(3)
C6 C26 1.507(3)
C7 C8 1.406(3)
C7 H7 0.9500
C8 C13 1.409(2)
C8 C9 1.466(3)
C9 C10 1.376(3)
C9 C27 1.493(3)
C10 C11 1.440(3)
C10 C33 1.489(3)
C14 C19 1.392(3)
C14 C15 1.393(3)
C15 C16 1.393(3)
C15 H15 0.9500
C16 C17 1.394(4)
C16 H16 0.9500
C17 C18 1.377(3)
C17 H17 0.9500
C18 C19 1.389(3)
C18 H18 0.9500
C19 H19 0.9500
C20 C21 1.390(3)
C20 C25 1.392(3)
C21 C22 1.381(3)
C21 H21 0.9500
C22 C23 1.389(3)
C22 H22 0.9500
C23 C24 1.379(3)
C23 H23 0.9500
C24 C25 1.383(3)
C24 H24 0.9500
C25 H25 0.9500
C26 H26A 0.9800
C26 H26B 0.9800
C26 H26C 0.9800
C27 C28 1.388(3)
C27 C32 1.400(3)
C28 C29 1.384(3)
C28 H28 0.9500
C29 C30 1.382(3)
C29 H29 0.9500
C30 C31 1.385(3)
C30 H30 0.9500
C31 C32 1.385(3)
C31 H31 0.9500
C32 H32 0.9500
C33 C38 1.390(3)
C33 C34 1.401(3)
C34 C35 1.381(3)
C34 H34 0.9500
C35 C36 1.381(3)
C35 H35 0.9500
C36 C37 1.381(3)
C36 H36 0.9500
C37 C38 1.391(3)
C37 H37 0.9500
C38 H38 0.9500

loop_
_geom_torsion_atom_site_label_1
_geom_torsion_atom_site_label_2
_geom_torsion_atom_site_label_3
_geom_torsion_atom_site_label_4
_geom_torsion
C11 C12 N2 C1 0.6(2)
C12 N2 C1 N1 -0.27(19)
C12 N2 C1 C2 -177.70(19)
C13 N1 C1 N2 176.11(15)
C11 N1 C1 N2 -0.16(19)
C13 N1 C1 C2 -6.0(2)
C11 N1 C1 C2 177.75(15)
N2 C1 C2 C3 -179.96(19)
N1 C1 C2 C3 2.8(2)
N2 C1 C2 C14 0.9(3)
N1 C1 C2 C14 -176.28(15)
C1 C2 C3 C4 0.8(3)
C14 C2 C3 C4 179.79(16)
C1 C2 C3 C20 177.49(16)
C14 C2 C3 C20 -3.5(3)
C2 C3 C4 C13 -1.7(3)
C20 C3 C4 C13 -178.56(15)
C2 C3 C4 C5 174.50(17)
C20 C3 C4 C5 -2.4(3)
C13 C4 C5 C6 -0.4(3)
C3 C4 C5 C6 -176.68(17)
C4 C5 C6 C7 -1.8(3)
C4 C5 C6 C26 176.10(17)
C5 C6 C7 C8 2.6(3)
C26 C6 C7 C8 -175.22(18)
C6 C7 C8 C13 -1.2(3)
C6 C7 C8 C9 179.10(17)
C7 C8 C9 C10 -179.51(17)
C13 C8 C9 C10 0.8(3)
C7 C8 C9 C27 3.1(3)
C13 C8 C9 C27 -176.61(16)
C8 C9 C10 C11 1.1(3)
C27 C9 C10 C11 178.44(16)
C8 C9 C10 C33 179.19(16)
C27 C9 C10 C33 -3.5(3)
N2 C12 C11 N1 -0.7(2)
N2 C12 C11 C10 -176.1(2)
C13 N1 C11 C12 -175.74(16)
C1 N1 C11 C12 0.52(19)
C13 N1 C11 C10 0.7(3)
C1 N1 C11 C10 176.91(15)
C9 C10 C11 C12 173.1(2)
C33 C10 C11 C12 -5.1(3)
C9 C10 C11 N1 -1.8(2)
C33 C10 C11 N1 179.95(15)
C1 N1 C13 C4 5.0(3)
C11 N1 C13 C4 -179.29(16)
C1 N1 C13 C8 -174.39(16)
C11 N1 C13 C8 1.3(3)
C5 C4 C13 N1 -177.55(15)
C3 C4 C13 N1 -1.0(2)
C5 C4 C13 C8 1.8(3)
C3 C4 C13 C8 178.36(16)
C7 C8 C13 N1 178.33(15)
C9 C8 C13 N1 -2.0(2)
C7 C8 C13 C4 -1.1(3)
C9 C8 C13 C4 178.65(16)
C3 C2 C14 C19 124.8(2)
C1 C2 C14 C19 -56.2(2)
C3 C2 C14 C15 -58.5(3)
C1 C2 C14 C15 120.5(2)
C19 C14 C15 C16 0.2(3)
C2 C14 C15 C16 -176.57(18)
C14 C15 C16 C17 -0.4(3)
C15 C16 C17 C18 -0.3(3)
C16 C17 C18 C19 1.3(3)
C17 C18 C19 C14 -1.6(3)
C15 C14 C19 C18 0.9(3)
C2 C14 C19 C18 177.66(18)
C2 C3 C20 C21 -63.5(3)
C4 C3 C20 C21 113.3(2)
C2 C3 C20 C25 119.0(2)
C4 C3 C20 C25 -64.2(2)
C25 C20 C21 C22 -0.4(3)
C3 C20 C21 C22 -178.02(18)
C20 C21 C22 C23 0.0(3)
C21 C22 C23 C24 0.0(3)
C22 C23 C24 C25 0.4(3)
C23 C24 C25 C20 -0.8(3)
C21 C20 C25 C24 0.8(3)
C3 C20 C25 C24 178.46(19)
C10 C9 C27 C28 116.3(2)
C8 C9 C27 C28 -66.3(3)
C10 C9 C27 C32 -65.0(3)
C8 C9 C27 C32 112.4(2)
C32 C27 C28 C29 0.8(3)
C9 C27 C28 C29 179.5(2)
C27 C28 C29 C30 -0.9(4)
C28 C29 C30 C31 0.6(4)
C29 C30 C31 C32 -0.2(4)
C30 C31 C32 C27 0.2(3)
C28 C27 C32 C31 -0.4(3)
C9 C27 C32 C31 -179.15(19)
C9 C10 C33 C38 -57.5(3)
C11 C10 C33 C38 120.6(2)
C9 C10 C33 C34 124.2(2)
C11 C10 C33 C34 -57.7(2)
C38 C33 C34 C35 1.2(3)
C10 C33 C34 C35 179.48(17)
C33 C34 C35 C36 -1.7(3)
C34 C35 C36 C37 1.2(3)
C35 C36 C37 C38 -0.2(3)
C34 C33 C38 C37 -0.2(3)
C10 C33 C38 C37 -178.46(18)
C36 C37 C38 C33 -0.3(3)
